data_4310936
loop_
_publ_author_name
'Philip I. Richards'
'Alexander Steiner'

_publ_section_title
;
 Cyclophosphazenes as Nodal Ligands in Coordination Polymers
;
_journal_name_full 'Inorganic Chemistry'
_journal_page_first 2810
_journal_page_last 2817
_journal_paper_doi 10.1021/ic035455e
_journal_volume 43
_journal_year 2004
_chemical_formula_sum 'C42 H48 Ag2 Cl2 N9 O8 P3'
_chemical_formula_weight 1186.44
_chemical_name_systematic
; 
 ? 
;
_space_group_IT_number 14
_symmetry_cell_setting monoclinic
_symmetry_space_group_name_Hall '-P 2yn'
_symmetry_space_group_name_H-M 'P 1 21/n 1'
_atom_sites_solution_hydrogens geom
_atom_sites_solution_primary direct
_atom_sites_solution_secondary difmap
_audit_creation_method SHELXL-97
_cell_angle_alpha 90.00
_cell_angle_beta 91.925(2)
_cell_angle_gamma 90.00
_cell_formula_units_Z 4
_cell_length_a 15.0948(19)
_cell_length_b 12.3782(15)
_cell_length_c 24.188(3)
_cell_measurement_temperature 150(2)
_cell_volume 4516.9(10)
_computing_structure_refinement 'SHELXL-97 (Sheldrick, 1997)'
_computing_structure_solution 'SHELXS-97 (Sheldrick, 1990)'
_diffrn_ambient_temperature 150(2)
_diffrn_measured_fraction_theta_full 0.998
_diffrn_measured_fraction_theta_max 0.998
_diffrn_measurement_device_type 'Bruker APEX CCD'
_diffrn_radiation_monochromator graphite
_diffrn_radiation_source 'fine-focus sealed tube'
_diffrn_radiation_type MoK\a
_diffrn_radiation_wavelength 0.71073
_diffrn_reflns_av_R_equivalents 0.0519
_diffrn_reflns_av_sigmaI/netI 0.0558
_diffrn_reflns_limit_h_max 17
_diffrn_reflns_limit_h_min -17
_diffrn_reflns_limit_k_max 11
_diffrn_reflns_limit_k_min -14
_diffrn_reflns_limit_l_max 25
_diffrn_reflns_limit_l_min -28
_diffrn_reflns_number 23330
_diffrn_reflns_theta_full 25.03
_diffrn_reflns_theta_max 25.03
_diffrn_reflns_theta_min 1.57
_exptl_absorpt_coefficient_mu 1.156
_exptl_absorpt_correction_T_max 1.000
_exptl_absorpt_correction_T_min 0.834
_exptl_absorpt_correction_type semi-empirical
_exptl_absorpt_process_details SADABS
_exptl_crystal_colour colurless
_exptl_crystal_density_diffrn 1.745
_exptl_crystal_density_method 'not measured'
_exptl_crystal_description prism
_exptl_crystal_F_000 2400
_exptl_crystal_size_max 0.3
_exptl_crystal_size_mid 0.3
_exptl_crystal_size_min 0.2
_refine_diff_density_max 1.212
_refine_diff_density_min -0.694
_refine_diff_density_rms 0.104
_refine_ls_extinction_method none
_refine_ls_goodness_of_fit_ref 1.003
_refine_ls_hydrogen_treatment mixed
_refine_ls_matrix_type full
_refine_ls_number_parameters 589
_refine_ls_number_reflns 7971
_refine_ls_number_restraints 0
_refine_ls_restrained_S_all 1.003
_refine_ls_R_factor_all 0.0512
_refine_ls_R_factor_gt 0.0390
_refine_ls_shift/su_max 0.001
_refine_ls_shift/su_mean 0.000
_refine_ls_structure_factor_coef Fsqd
_refine_ls_weighting_details 'calc w=1/[\s^2^(Fo^2^)+(0.0520P)^2^+0.0000P] where P=(Fo^2^+2Fc^2^)/3'
_refine_ls_weighting_scheme calc
_refine_ls_wR_factor_gt 0.0956
_refine_ls_wR_factor_ref 0.0994
_reflns_number_gt 6226
_reflns_number_total 7971
_reflns_threshold_expression >2sigma(I)
_cod_data_source_file ic035455esi20031218_125322_4.cif
_cod_data_source_block 3AgClO4
_cod_database_code 4310936

loop_
_symmetry_equiv_pos_as_xyz
'x, y, z'
'-x+1/2, y+1/2, -z+1/2'
'-x, -y, -z'
'x-1/2, -y-1/2, z-1/2'

loop_
_atom_site_label
_atom_site_type_symbol
_atom_site_fract_x
_atom_site_fract_y
_atom_site_fract_z
_atom_site_U_iso_or_equiv
_atom_site_adp_type
_atom_site_occupancy
_atom_site_symmetry_multiplicity
_atom_site_calc_flag
_atom_site_refinement_flags
_atom_site_disorder_assembly
_atom_site_disorder_group
Ag1 Ag 0.80855(2) 0.18840(3) 0.021635(13) 0.03209(11) Uani 1 1 d . . .
Ag2 Ag 0.72596(2) 0.48740(2) 0.244455(12) 0.02453(10) Uani 1 1 d . . .
P1 P 0.85244(7) 0.13193(8) 0.15447(4) 0.0223(2) Uani 1 1 d . . .
N1 N 0.8221(2) 0.2327(2) 0.11619(13) 0.0207(7) Uani 1 1 d . . .
P2 P 0.79731(6) 0.35138(8) 0.13838(4) 0.0181(2) Uani 1 1 d . . .
N2 N 0.7656(2) 0.3451(2) 0.20180(13) 0.0193(7) Uani 1 1 d . . .
P3 P 0.74316(6) 0.23488(8) 0.23405(4) 0.0182(2) Uani 1 1 d . . .
N3 N 0.7985(2) 0.1328(2) 0.21133(13) 0.0204(7) Uani 1 1 d . . .
N10 N 0.8322(3) 0.0210(3) 0.11979(15) 0.0369(10) Uani 1 1 d . . .
H10 H 0.8769 -0.0208 0.1113 0.044 Uiso 1 1 calc R . .
C11 C 0.7422(3) -0.0114(4) 0.10232(19) 0.0409(12) Uani 1 1 d . . .
H11A H 0.7001 0.0427 0.1162 0.049 Uiso 1 1 calc R . .
H11B H 0.7287 -0.0813 0.1201 0.049 Uiso 1 1 calc R . .
C12 C 0.7260(3) -0.0231(3) 0.04160(18) 0.0336(11) Uani 1 1 d . . .
C13 C 0.7924(3) -0.0153(3) 0.00298(18) 0.0314(10) Uani 1 1 d . . .
H13 H 0.8520 -0.0012 0.0147 0.038 Uiso 1 1 calc R . .
C14 C 0.7701(3) -0.0285(4) -0.05273(19) 0.0379(11) Uani 1 1 d . . .
H14 H 0.8148 -0.0224 -0.0793 0.046 Uiso 1 1 calc R . .
C15 C 0.6854(3) -0.0500(4) -0.0699(2) 0.0483(13) Uani 1 1 d . . .
H15 H 0.6716 -0.0591 -0.1082 0.058 Uiso 1 1 calc R . .
C16 C 0.6187(4) -0.0588(4) -0.0322(2) 0.0533(14) Uani 1 1 d . . .
H16 H 0.5595 -0.0734 -0.0444 0.064 Uiso 1 1 calc R . .
C17 C 0.6394(3) -0.0463(4) 0.0224(2) 0.0447(13) Uani 1 1 d . . .
H17 H 0.5939 -0.0535 0.0484 0.054 Uiso 1 1 calc R . .
N20 N 0.7245(2) 0.3976(3) 0.09337(12) 0.0213(7) Uani 1 1 d . . .
H20 H 0.7302 0.4646 0.0819 0.026 Uiso 1 1 calc R . .
C21 C 0.6509(3) 0.3349(3) 0.07120(16) 0.0238(9) Uani 1 1 d . . .
H21A H 0.5958 0.3773 0.0748 0.029 Uiso 1 1 calc R . .
H21B H 0.6452 0.2686 0.0937 0.029 Uiso 1 1 calc R . .
C22 C 0.6596(3) 0.3030(3) 0.01117(17) 0.0258(9) Uani 1 1 d . . .
C23 C 0.7246(3) 0.3450(3) -0.02234(17) 0.0316(10) Uani 1 1 d . . .
H23 H 0.7675 0.3941 -0.0074 0.038 Uiso 1 1 calc R . .
C24 C 0.7264(3) 0.3148(4) -0.0777(2) 0.0436(12) Uani 1 1 d . . .
H24 H 0.7721 0.3414 -0.1001 0.052 Uiso 1 1 calc R . .
C25 C 0.6635(3) 0.2474(4) -0.1001(2) 0.0461(13) Uani 1 1 d . . .
H25 H 0.6647 0.2282 -0.1381 0.055 Uiso 1 1 calc R . .
C26 C 0.5986(3) 0.2075(4) -0.0677(2) 0.0490(14) Uani 1 1 d . . .
H26 H 0.5542 0.1614 -0.0835 0.059 Uiso 1 1 calc R . .
C27 C 0.5971(3) 0.2333(4) -0.0131(2) 0.0429(12) Uani 1 1 d . . .
H27 H 0.5525 0.2031 0.0090 0.051 Uiso 1 1 calc R . .
N30 N 0.6401(2) 0.1981(3) 0.23167(14) 0.0250(8) Uani 1 1 d . . .
H30 H 0.6272 0.1358 0.2158 0.030 Uiso 1 1 calc R . .
C31 C 0.5668(3) 0.2603(4) 0.25382(18) 0.0306(10) Uani 1 1 d . . .
H31A H 0.5913 0.3135 0.2808 0.037 Uiso 1 1 calc R . .
H31B H 0.5280 0.2105 0.2740 0.037 Uiso 1 1 calc R . .
C32 C 0.5111(3) 0.3196(4) 0.21053(17) 0.0279(10) Uani 1 1 d . . .
C33 C 0.4947(3) 0.4291(4) 0.21595(19) 0.0385(11) Uani 1 1 d . . .
H33 H 0.5208 0.4676 0.2463 0.046 Uiso 1 1 calc R . .
C34 C 0.4406(3) 0.4830(4) 0.1776(2) 0.0446(13) Uani 1 1 d . . .
H34 H 0.4299 0.5582 0.1817 0.054 Uiso 1 1 calc R . .
C35 C 0.4023(3) 0.4274(4) 0.13337(19) 0.0409(12) Uani 1 1 d . . .
H35 H 0.3648 0.4636 0.1071 0.049 Uiso 1 1 calc R . .
C36 C 0.4192(3) 0.3190(4) 0.1279(2) 0.0417(12) Uani 1 1 d . . .
H36 H 0.3938 0.2804 0.0973 0.050 Uiso 1 1 calc R . .
C37 C 0.4724(3) 0.2658(4) 0.16622(19) 0.0362(11) Uani 1 1 d . . .
H37 H 0.4826 0.1906 0.1620 0.043 Uiso 1 1 calc R . .
N40 N 0.9574(2) 0.1195(3) 0.16698(17) 0.0441(10) Uani 1 1 d . . .
H40 H 0.9851 0.0643 0.1526 0.053 Uiso 1 1 calc R . .
C41 C 1.00620(18) 0.1925(2) 0.19971(12) 0.0510(14) Uani 1 1 d . . .
H41A H 0.9771 0.2003 0.2356 0.061 Uiso 1 1 calc R . .
H41B H 1.0045 0.2640 0.1813 0.061 Uiso 1 1 calc R . .
C42 C 1.10449(18) 0.1604(2) 0.21107(12) 0.0443(13) Uani 1 1 d R . .
C43 C 1.14082(18) 0.0630(2) 0.19642(12) 0.0320(10) Uani 1 1 d R . .
H43 H 1.1059 0.0122 0.1758 0.038 Uiso 1 1 calc R . .
C44 C 1.2268(3) 0.0387(4) 0.2113(2) 0.0430(12) Uani 1 1 d . . .
H44 H 1.2502 -0.0302 0.2024 0.052 Uiso 1 1 calc R . .
C45 C 1.2795(3) 0.1125(5) 0.2389(2) 0.0471(14) Uani 1 1 d . . .
H45 H 1.3395 0.0954 0.2484 0.057 Uiso 1 1 calc R . .
C46 C 1.2457(3) 0.2105(5) 0.2526(2) 0.0501(14) Uani 1 1 d . . .
H46 H 1.2819 0.2623 0.2714 0.060 Uiso 1 1 calc R . .
C47 C 1.1587(3) 0.2337(4) 0.2390(2) 0.0558(15) Uani 1 1 d . . .
H47 H 1.1352 0.3019 0.2491 0.067 Uiso 1 1 calc R . .
N50 N 0.8719(2) 0.4461(3) 0.14133(13) 0.0245(8) Uani 1 1 d . . .
H50 H 0.8829 0.4759 0.1739 0.029 Uiso 1 1 calc R . .
C51 C 0.9232(3) 0.4873(4) 0.09440(19) 0.0382(12) Uani 1 1 d . . .
H51A H 0.9302 0.5666 0.0979 0.046 Uiso 1 1 calc R . .
H51B H 0.8903 0.4722 0.0592 0.046 Uiso 1 1 calc R . .
C52 C 1.0125(3) 0.4355(4) 0.09350(19) 0.0425(13) Uani 1 1 d . . .
C53 C 1.0267(4) 0.3454(5) 0.0609(2) 0.0655(18) Uani 1 1 d . . .
H53 H 0.9817 0.3223 0.0351 0.079 Uiso 1 1 calc R . .
C54 C 1.1062(4) 0.2882(6) 0.0655(3) 0.076(2) Uani 1 1 d . . .
H54 H 1.1152 0.2269 0.0427 0.092 Uiso 1 1 calc R . .
C55 C 1.1723(4) 0.3206(6) 0.1033(3) 0.076(2) Uani 1 1 d . . .
H55 H 1.2247 0.2788 0.1087 0.091 Uiso 1 1 calc R . .
C56 C 1.1604(3) 0.4148(6) 0.1329(2) 0.0716(19) Uani 1 1 d . . .
H56 H 1.2072 0.4412 0.1565 0.086 Uiso 1 1 calc R . .
C57 C 1.0808(3) 0.4715(5) 0.1286(2) 0.0510(14) Uani 1 1 d . . .
H57 H 1.0732 0.5352 0.1499 0.061 Uiso 1 1 calc R . .
N60 N 0.7638(2) 0.2639(2) 0.29875(13) 0.0223(7) Uani 1 1 d . . .
H60 H 0.8009 0.3170 0.3064 0.027 Uiso 1 1 calc R . .
C61 C 0.7245(3) 0.2072(3) 0.34499(17) 0.0287(10) Uani 1 1 d . . .
H61A H 0.6947 0.1411 0.3307 0.034 Uiso 1 1 calc R . .
H61B H 0.6785 0.2541 0.3607 0.034 Uiso 1 1 calc R . .
C62 C 0.7893(3) 0.1758(3) 0.39043(17) 0.0256(9) Uani 1 1 d . . .
C63 C 0.7608(3) 0.1757(3) 0.44458(17) 0.0341(11) Uani 1 1 d . . .
H63 H 0.7029 0.2005 0.4520 0.041 Uiso 1 1 calc R . .
C64 C 0.8152(3) 0.1403(4) 0.48717(19) 0.0425(12) Uani 1 1 d . . .
H64 H 0.7938 0.1380 0.5236 0.051 Uiso 1 1 calc R . .
C65 C 0.8998(3) 0.1082(4) 0.47781(19) 0.0424(12) Uani 1 1 d . . .
H65 H 0.9378 0.0858 0.5078 0.051 Uiso 1 1 calc R . .
C66 C 0.9302(3) 0.1084(4) 0.42406(19) 0.0377(11) Uani 1 1 d . . .
H66 H 0.9889 0.0858 0.4172 0.045 Uiso 1 1 calc R . .
C67 C 0.8746(3) 0.1416(3) 0.38061(18) 0.0307(10) Uani 1 1 d . . .
H67 H 0.8951 0.1408 0.3439 0.037 Uiso 1 1 calc R . .
Cl1 Cl 0.97052(8) 0.15705(13) -0.08217(6) 0.0558(4) Uani 1 1 d . . .
O1 O 0.9382(3) 0.1948(4) -0.03293(17) 0.0793(14) Uani 1 1 d . . .
O2 O 1.0577(3) 0.1915(4) -0.08831(19) 0.0843(14) Uani 1 1 d . . .
O3 O 0.9757(3) 0.0360(4) -0.07519(19) 0.0796(14) Uani 1 1 d . . .
O4 O 0.9118(3) 0.1770(4) -0.1272(2) 0.0980(16) Uani 1 1 d . . .
Cl2 Cl 0.51816(7) 0.94429(9) 0.19663(5) 0.0348(3) Uani 1 1 d . . .
O5 O 0.5635(4) 1.0131(4) 0.1603(2) 0.125(3) Uani 1 1 d . . .
O6 O 0.5454(3) 0.8353(3) 0.19054(19) 0.0761(13) Uani 1 1 d . . .
O7 O 0.4291(2) 0.9504(3) 0.18234(18) 0.0743(13) Uani 1 1 d . . .
O8 O 0.5284(4) 0.9825(3) 0.25197(17) 0.0930(16) Uani 1 1 d . . .

loop_
_atom_site_aniso_label
_atom_site_aniso_U_11
_atom_site_aniso_U_22
_atom_site_aniso_U_33
_atom_site_aniso_U_23
_atom_site_aniso_U_13
_atom_site_aniso_U_12
Ag1 0.0421(2) 0.0303(2) 0.02421(19) 0.00042(14) 0.00702(15) 0.01017(15)
Ag2 0.0384(2) 0.01319(16) 0.02231(18) -0.00234(13) 0.00611(14) -0.00007(13)
P1 0.0229(5) 0.0208(6) 0.0234(6) 0.0050(4) 0.0033(4) 0.0058(4)
N1 0.0266(17) 0.0182(17) 0.0175(18) -0.0005(14) 0.0037(14) 0.0055(14)
P2 0.0211(5) 0.0156(5) 0.0178(5) 0.0011(4) 0.0013(4) 0.0009(4)
N2 0.0246(17) 0.0132(16) 0.0204(18) -0.0001(14) 0.0034(14) 0.0012(14)
P3 0.0234(5) 0.0139(5) 0.0173(5) 0.0003(4) 0.0007(4) -0.0004(4)
N3 0.0301(18) 0.0127(16) 0.0183(18) 0.0015(13) 0.0008(14) 0.0011(14)
N10 0.054(2) 0.026(2) 0.032(2) -0.0006(17) 0.0139(19) 0.0216(18)
C11 0.056(3) 0.029(3) 0.038(3) -0.006(2) 0.015(2) -0.015(2)
C12 0.056(3) 0.015(2) 0.030(3) 0.0020(19) 0.009(2) 0.003(2)
C13 0.041(3) 0.022(2) 0.032(3) -0.0018(19) 0.010(2) 0.001(2)
C14 0.047(3) 0.039(3) 0.029(3) 0.005(2) 0.010(2) 0.003(2)
C15 0.057(3) 0.051(3) 0.037(3) 0.007(3) -0.002(3) -0.004(3)
C16 0.048(3) 0.060(4) 0.051(4) 0.008(3) -0.002(3) -0.005(3)
C17 0.037(3) 0.040(3) 0.058(4) 0.003(3) 0.016(3) -0.004(2)
N20 0.0293(18) 0.0144(17) 0.0201(18) 0.0034(14) -0.0003(14) -0.0004(14)
C21 0.023(2) 0.023(2) 0.025(2) 0.0045(18) -0.0018(17) 0.0013(17)
C22 0.026(2) 0.021(2) 0.030(2) 0.0000(18) -0.0069(18) 0.0078(18)
C23 0.039(3) 0.027(2) 0.028(3) -0.0007(19) -0.004(2) 0.005(2)
C24 0.056(3) 0.043(3) 0.032(3) 0.000(2) 0.008(2) 0.008(3)
C25 0.067(4) 0.040(3) 0.031(3) -0.012(2) -0.011(3) 0.019(3)
C26 0.049(3) 0.053(3) 0.043(3) -0.016(3) -0.015(3) -0.001(3)
C27 0.040(3) 0.043(3) 0.045(3) -0.011(2) -0.003(2) -0.006(2)
N30 0.0291(19) 0.0180(18) 0.028(2) -0.0046(15) 0.0035(15) -0.0019(15)
C31 0.024(2) 0.038(3) 0.030(2) -0.001(2) 0.0022(19) 0.002(2)
C32 0.019(2) 0.038(3) 0.028(2) -0.001(2) 0.0034(18) -0.0004(19)
C33 0.037(3) 0.044(3) 0.034(3) -0.007(2) -0.003(2) 0.004(2)
C34 0.052(3) 0.045(3) 0.037(3) 0.002(2) 0.004(2) 0.014(3)
C35 0.035(3) 0.051(3) 0.036(3) 0.006(2) -0.005(2) 0.007(2)
C36 0.035(3) 0.054(3) 0.036(3) -0.005(2) -0.006(2) -0.008(2)
C37 0.031(2) 0.036(3) 0.041(3) -0.003(2) -0.003(2) -0.002(2)
N40 0.029(2) 0.045(3) 0.057(3) 0.014(2) -0.0030(19) 0.0069(19)
C41 0.065(4) 0.035(3) 0.053(3) -0.006(3) -0.006(3) 0.016(3)
C42 0.033(3) 0.037(3) 0.063(4) -0.005(3) -0.010(2) 0.005(2)
C43 0.033(2) 0.033(3) 0.030(3) -0.002(2) -0.0013(19) 0.001(2)
C44 0.037(3) 0.041(3) 0.052(3) 0.002(3) 0.010(2) 0.011(2)
C45 0.024(2) 0.069(4) 0.048(3) 0.009(3) -0.002(2) 0.009(3)
C46 0.030(3) 0.063(4) 0.056(4) -0.023(3) -0.005(2) -0.002(3)
C47 0.036(3) 0.049(3) 0.082(4) -0.023(3) -0.008(3) 0.006(3)
N50 0.0265(18) 0.0257(19) 0.0216(18) -0.0005(15) 0.0035(14) -0.0061(15)
C51 0.040(3) 0.040(3) 0.034(3) 0.008(2) 0.003(2) -0.016(2)
C52 0.033(3) 0.059(3) 0.036(3) -0.012(3) 0.015(2) -0.018(2)
C53 0.043(3) 0.091(5) 0.063(4) -0.032(4) 0.020(3) -0.023(3)
C54 0.051(4) 0.090(5) 0.090(5) -0.037(4) 0.035(4) -0.006(4)
C55 0.037(3) 0.104(6) 0.087(5) -0.014(4) 0.019(3) 0.004(4)
C56 0.031(3) 0.118(6) 0.066(4) -0.024(4) 0.006(3) -0.014(3)
C57 0.035(3) 0.072(4) 0.046(3) -0.016(3) 0.008(2) -0.018(3)
N60 0.0315(19) 0.0145(17) 0.0208(18) -0.0013(14) 0.0010(15) -0.0052(14)
C61 0.033(2) 0.030(2) 0.023(2) 0.0025(19) 0.0028(19) -0.0028(19)
C62 0.038(2) 0.015(2) 0.024(2) 0.0011(17) -0.0010(19) -0.0014(18)
C63 0.049(3) 0.029(2) 0.024(2) -0.004(2) 0.000(2) 0.000(2)
C64 0.061(3) 0.042(3) 0.024(3) 0.000(2) -0.002(2) -0.003(3)
C65 0.058(3) 0.042(3) 0.026(3) 0.006(2) -0.013(2) -0.005(3)
C66 0.037(3) 0.030(3) 0.046(3) 0.004(2) -0.003(2) -0.003(2)
C67 0.038(3) 0.026(2) 0.028(2) 0.0018(19) 0.001(2) -0.001(2)
Cl1 0.0340(7) 0.0862(11) 0.0481(8) -0.0266(8) 0.0137(6) -0.0077(7)
O1 0.063(3) 0.100(3) 0.078(3) -0.047(3) 0.042(2) -0.020(2)
O2 0.049(2) 0.110(4) 0.096(4) 0.001(3) 0.036(2) -0.014(2)
O3 0.063(3) 0.072(3) 0.103(4) -0.042(3) 0.006(2) 0.004(2)
O4 0.107(4) 0.095(4) 0.090(4) -0.011(3) -0.025(3) 0.023(3)
Cl2 0.0239(5) 0.0358(6) 0.0445(7) -0.0133(5) -0.0020(5) -0.0003(5)
O5 0.156(5) 0.078(3) 0.148(5) -0.047(3) 0.120(4) -0.054(3)
O6 0.067(3) 0.046(2) 0.114(4) -0.029(2) -0.024(2) 0.027(2)
O7 0.045(2) 0.060(3) 0.115(4) -0.021(3) -0.027(2) 0.011(2)
O8 0.154(4) 0.067(3) 0.054(3) -0.015(2) -0.058(3) 0.022(3)

loop_
_atom_type_symbol
_atom_type_description
_atom_type_scat_dispersion_real
_atom_type_scat_dispersion_imag
_atom_type_scat_source
C C 0.0033 0.0016 'International Tables Vol C Tables 4.2.6.8 and 6.1.1.4'
H H 0.0000 0.0000 'International Tables Vol C Tables 4.2.6.8 and 6.1.1.4'
N N 0.0061 0.0033 'International Tables Vol C Tables 4.2.6.8 and 6.1.1.4'
O O 0.0106 0.0060 'International Tables Vol C Tables 4.2.6.8 and 6.1.1.4'
P P 0.1023 0.0942 'International Tables Vol C Tables 4.2.6.8 and 6.1.1.4'
Cl Cl 0.1484 0.1585 'International Tables Vol C Tables 4.2.6.8 and 6.1.1.4'
Ag Ag -0.8971 1.1015 'International Tables Vol C Tables 4.2.6.8 and 6.1.1.4'

loop_
_geom_angle_atom_site_label_1
_geom_angle_atom_site_label_2
_geom_angle_atom_site_label_3
_geom_angle
_geom_angle_site_symmetry_1
_geom_angle_site_symmetry_3
_geom_angle_publ_flag
N1 Ag1 O1 118.77(13) . . ?
N1 Ag1 C23 104.82(12) . . ?
O1 Ag1 C23 98.63(16) . . ?
N1 Ag1 C13 113.79(12) . . ?
O1 Ag1 C13 90.57(14) . . ?
C23 Ag1 C13 129.35(15) . . ?
N1 Ag1 C22 90.78(12) . . ?
O1 Ag1 C22 129.22(15) . . ?
C23 Ag1 C22 31.01(13) . . ?
C13 Ag1 C22 115.50(14) . . ?
N3 Ag2 N2 173.72(12) 2_655 . ?
N40 P1 N1 116.19(18) . . ?
N40 P1 N3 111.09(19) . . ?
N1 P1 N3 109.93(16) . . ?
N40 P1 N10 100.5(2) . . ?
N1 P1 N10 108.12(18) . . ?
N3 P1 N10 110.54(18) . . ?
P1 N1 P2 125.4(2) . . ?
P1 N1 Ag1 113.07(16) . . ?
P2 N1 Ag1 121.48(16) . . ?
N1 P2 N2 110.46(16) . . ?
N1 P2 N50 120.28(17) . . ?
N2 P2 N50 102.64(17) . . ?
N1 P2 N20 104.88(17) . . ?
N2 P2 N20 115.82(16) . . ?
N50 P2 N20 103.15(17) . . ?
P3 N2 P2 124.81(19) . . ?
P3 N2 Ag2 113.38(16) . . ?
P2 N2 Ag2 120.82(17) . . ?
N2 P3 N30 115.96(17) . . ?
N2 P3 N3 112.09(16) . . ?
N30 P3 N3 105.91(17) . . ?
N2 P3 N60 104.04(16) . . ?
N30 P3 N60 104.40(17) . . ?
N3 P3 N60 114.48(16) . . ?
P3 N3 P1 124.90(19) . . ?
P3 N3 Ag2 112.82(16) . 2_645 ?
P1 N3 Ag2 121.33(17) . 2_645 ?
C11 N10 P1 122.3(3) . . ?
N10 C11 C12 115.5(4) . . ?
C13 C12 C17 118.3(4) . . ?
C13 C12 C11 123.8(4) . . ?
C17 C12 C11 117.8(4) . . ?
C14 C13 C12 119.1(4) . . ?
C14 C13 Ag1 107.7(3) . . ?
C12 C13 Ag1 90.9(3) . . ?
C15 C14 C13 121.0(4) . . ?
C14 C15 C16 120.8(5) . . ?
C17 C16 C15 119.0(5) . . ?
C16 C17 C12 121.8(5) . . ?
C21 N20 P2 123.7(3) . . ?
N20 C21 C22 114.0(3) . . ?
C27 C22 C23 117.8(4) . . ?
C27 C22 C21 119.1(4) . . ?
C23 C22 C21 123.0(4) . . ?
C27 C22 Ag1 105.5(3) . . ?
C23 C22 Ag1 69.2(2) . . ?
C21 C22 Ag1 98.5(2) . . ?
C24 C23 C22 119.8(4) . . ?
C24 C23 Ag1 99.9(3) . . ?
C22 C23 Ag1 79.7(2) . . ?
C25 C24 C23 120.7(5) . . ?
C24 C25 C26 119.8(5) . . ?
C27 C26 C25 120.5(5) . . ?
C26 C27 C22 121.4(5) . . ?
C31 N30 P3 125.1(3) . . ?
N30 C31 C32 114.3(3) . . ?
C37 C32 C33 118.4(4) . . ?
C37 C32 C31 121.1(4) . . ?
C33 C32 C31 120.5(4) . . ?
C32 C33 C34 120.8(5) . . ?
C35 C34 C33 119.9(5) . . ?
C36 C35 C34 119.2(5) . . ?
C35 C36 C37 120.6(5) . . ?
C36 C37 C32 121.2(4) . . ?
C41 N40 P1 122.9(3) . . ?
N40 C41 C42 114.73(19) . . ?
C43 C42 C47 117.8(2) . . ?
C43 C42 C41 124.5 . . ?
C47 C42 C41 117.7(2) . . ?
C44 C43 C42 120.5(3) . . ?
C43 C44 C45 120.8(4) . . ?
C46 C45 C44 119.7(4) . . ?
C45 C46 C47 119.5(5) . . ?
C46 C47 C42 121.6(5) . . ?
C51 N50 P2 126.3(3) . . ?
N50 C51 C52 111.0(4) . . ?
C53 C52 C57 118.7(5) . . ?
C53 C52 C51 120.7(5) . . ?
C57 C52 C51 120.4(5) . . ?
C52 C53 C54 120.8(6) . . ?
C55 C54 C53 120.2(6) . . ?
C56 C55 C54 118.8(6) . . ?
C55 C56 C57 120.8(6) . . ?
C52 C57 C56 120.4(5) . . ?
C61 N60 P3 124.1(3) . . ?
N60 C61 C62 114.5(3) . . ?
C67 C62 C63 118.7(4) . . ?
C67 C62 C61 122.8(4) . . ?
C63 C62 C61 118.4(4) . . ?
C64 C63 C62 120.9(4) . . ?
C65 C64 C63 120.6(5) . . ?
C64 C65 C66 119.6(4) . . ?
C67 C66 C65 119.9(4) . . ?
C62 C67 C66 120.3(4) . . ?
O1 Cl1 O2 110.5(3) . . ?
O1 Cl1 O4 112.1(3) . . ?
O2 Cl1 O4 115.9(3) . . ?
O1 Cl1 O3 104.9(3) . . ?
O2 Cl1 O3 105.6(3) . . ?
O4 Cl1 O3 106.9(3) . . ?
Cl1 O1 Ag1 141.3(2) . . ?
O7 Cl2 O5 107.4(4) . . ?
O7 Cl2 O6 108.0(2) . . ?
O5 Cl2 O6 111.1(3) . . ?
O7 Cl2 O8 107.0(3) . . ?
O5 Cl2 O8 110.2(3) . . ?
O6 Cl2 O8 113.0(3) . . ?

loop_
_geom_bond_atom_site_label_1
_geom_bond_atom_site_label_2
_geom_bond_distance
_geom_bond_site_symmetry_2
_geom_bond_publ_flag
Ag1 N1 2.354(3) . ?
Ag1 O1 2.398(3) . ?
Ag1 C23 2.531(4) . ?
Ag1 C13 2.572(4) . ?
Ag1 C22 2.663(4) . ?
Ag2 N3 2.133(3) 2_655 ?
Ag2 N2 2.137(3) . ?
P1 N40 1.610(4) . ?
P1 N1 1.611(3) . ?
P1 N3 1.622(3) . ?
P1 N10 1.632(4) . ?
N1 P2 1.612(3) . ?
P2 N2 1.624(3) . ?
P2 N50 1.625(3) . ?
P2 N20 1.625(3) . ?
N2 P3 1.613(3) . ?
P3 N30 1.620(3) . ?
P3 N3 1.621(3) . ?
P3 N60 1.626(3) . ?
N3 Ag2 2.133(3) 2_645 ?
N10 C11 1.465(6) . ?
C11 C12 1.488(6) . ?
C12 C13 1.396(6) . ?
C12 C17 1.404(7) . ?
C13 C14 1.387(6) . ?
C14 C15 1.358(7) . ?
C15 C16 1.384(7) . ?
C16 C17 1.355(7) . ?
N20 C21 1.443(5) . ?
C21 C22 1.515(6) . ?
C22 C27 1.393(6) . ?
C22 C23 1.394(6) . ?
C23 C24 1.391(6) . ?
C24 C25 1.364(7) . ?
C25 C26 1.366(7) . ?
C26 C27 1.361(7) . ?
N30 C31 1.464(5) . ?
C31 C32 1.512(6) . ?
C32 C37 1.375(6) . ?
C32 C33 1.384(6) . ?
C33 C34 1.386(6) . ?
C34 C35 1.383(7) . ?
C35 C36 1.373(7) . ?
C36 C37 1.373(6) . ?
N40 C41 1.395(5) . ?
C41 C42 1.5517 . ?
C42 C43 1.3761 . ?
C42 C47 1.383(6) . ?
C43 C44 1.368(5) . ?
C44 C45 1.371(7) . ?
C45 C46 1.361(7) . ?
C46 C47 1.373(6) . ?
N50 C51 1.486(5) . ?
C51 C52 1.493(7) . ?
C52 C53 1.387(7) . ?
C52 C57 1.388(7) . ?
C53 C54 1.394(8) . ?
C54 C55 1.390(9) . ?
C55 C56 1.384(9) . ?
C56 C57 1.392(8) . ?
N60 C61 1.462(5) . ?
C61 C62 1.498(6) . ?
C62 C67 1.383(6) . ?
C62 C63 1.392(6) . ?
C63 C64 1.367(6) . ?
C64 C65 1.364(7) . ?
C65 C66 1.393(6) . ?
C66 C67 1.385(6) . ?
Cl1 O1 1.383(4) . ?
Cl1 O2 1.396(4) . ?
Cl1 O4 1.403(5) . ?
Cl1 O3 1.510(5) . ?
Cl2 O7 1.379(3) . ?
Cl2 O5 1.417(4) . ?
Cl2 O6 1.419(4) . ?
Cl2 O8 1.423(4) . ?
